data_1558830
loop_
_publ_author_name
'Ara\'ujo, Rodrigo S. A. de'
'Zondegoumba, Ernestine N. T.'
'Tankoua, Whisthler L. D.'
'Nyass\'e, Barthelemy'
'Mendon\,ca, Francisco J. B. F.'
'De Simone, Carlos A.'

_publ_section_title
;
 1-Hydroxy-3,4-dimethoxy-10-methylacridin-9-one
;
_journal_issue 8
_journal_name_full IUCrData
_journal_page_first x201005
_journal_paper_doi 10.1107/S2414314620010056
_journal_volume 5
_journal_year 2020
_chemical_formula_iupac 'C16 H15 N O4'
_chemical_formula_moiety 'C16 H15 N O4'
_chemical_formula_sum 'C16 H15 N O4'
_chemical_formula_weight 285.29
_chemical_name_systematic
;
1-Hydroxy-3,4-dimethoxy-10-methylacridin-9-one
;
_space_group_crystal_system triclinic
_space_group_IT_number 2
_space_group_name_Hall '-P 1'
_space_group_name_H-M_alt 'P -1'
_atom_sites_solution_hydrogens mixed
_audit_creation_method SHELXL-2014/7
_cell_angle_alpha 82.284(2)
_cell_angle_beta 76.557(2)
_cell_angle_gamma 87.081(2)
_cell_formula_units_Z 4
_cell_length_a 8.3360(2)
_cell_length_b 10.1780(3)
_cell_length_c 16.3260(4)
_cell_measurement_reflns_used 11197
_cell_measurement_temperature 293(2)
_cell_measurement_theta_max 27.48
_cell_measurement_theta_min 2.55
_cell_volume 1334.73(6)
_computing_cell_refinement
;
HKL Scalepack (Otwinowski & Minor 1997)
;
_computing_data_collection
;
COLLECT (Nonius, 1997)
;
_computing_data_reduction
;
HKL Denzo and Scalepack (Otwinowski & Minor 1997)
;
_computing_molecular_graphics
;
Ortep-3 for Windows (Farrugia, 2012)
;
_computing_publication_material
;
WinGX publication routines (Farrugia, 2012)
;
_computing_structure_refinement
;
SHELXL97 (Sheldrick, 2008)
;
_computing_structure_solution
;
SHELXS97 (Sheldrick, 2008)
;
_diffrn_ambient_temperature 293(2)
_diffrn_detector_area_resol_mean 9
_diffrn_measured_fraction_theta_full 0.993
_diffrn_measured_fraction_theta_max 0.991
_diffrn_measurement_device_type 'Nonius KappaCCD'
_diffrn_measurement_method 'CCD rotation images,thick slices'
_diffrn_radiation_monochromator 'horizonally mounted graphite crystal'
_diffrn_radiation_source 'Enraf Nonius FR590'
_diffrn_radiation_type MoK\a
_diffrn_radiation_wavelength 0.71073
_diffrn_reflns_av_R_equivalents 0.0217
_diffrn_reflns_av_unetI/netI 0.0277
_diffrn_reflns_limit_h_max 10
_diffrn_reflns_limit_h_min -10
_diffrn_reflns_limit_k_max 12
_diffrn_reflns_limit_k_min -13
_diffrn_reflns_limit_l_max 21
_diffrn_reflns_limit_l_min -18
_diffrn_reflns_number 19726
_diffrn_reflns_theta_full 25.242
_diffrn_reflns_theta_max 27.482
_diffrn_reflns_theta_min 3.075
_exptl_absorpt_coefficient_mu 0.103
_exptl_absorpt_correction_type none
_exptl_crystal_colour colourless
_exptl_crystal_density_diffrn 1.420
_exptl_crystal_description prism
_exptl_crystal_F_000 600
_exptl_crystal_size_max 0.36
_exptl_crystal_size_mid 0.23
_exptl_crystal_size_min 0.15
_refine_diff_density_max 0.435
_refine_diff_density_min -0.405
_refine_ls_extinction_method none
_refine_ls_goodness_of_fit_ref 1.060
_refine_ls_hydrogen_treatment mixed
_refine_ls_matrix_type full
_refine_ls_number_parameters 380
_refine_ls_number_reflns 6073
_refine_ls_number_restraints 0
_refine_ls_restrained_S_all 1.060
_refine_ls_R_factor_all 0.0723
_refine_ls_R_factor_gt 0.0567
_refine_ls_shift/su_max 0.000
_refine_ls_shift/su_mean 0.000
_refine_ls_structure_factor_coef Fsqd
_refine_ls_weighting_details 'w=1/[\s^2^(Fo^2^)+(0.1054P)^2^+0.3107P] where P=(Fo^2^+2Fc^2^)/3'
_refine_ls_weighting_scheme calc
_refine_ls_wR_factor_gt 0.1687
_refine_ls_wR_factor_ref 0.1837
_reflns_number_gt 4671
_reflns_number_total 6073
_reflns_threshold_expression 'I > 2\s(I)'
_cod_data_source_file ex4002sup1.cif
_cod_data_source_block I
_cod_database_code 1558830
_shelx_space_group_comment
;
The symmetry employed for this shelxl refinement is uniquely defined
by the following loop, which should always be used as a source of
symmetry information in preference to the above space-group names.
They are only intended as comments.
;

loop_
_space_group_symop_operation_xyz
'x, y, z'
'-x, -y, -z'

loop_
_atom_site_type_symbol
_atom_site_label
_atom_site_fract_x
_atom_site_fract_y
_atom_site_fract_z
_atom_site_U_iso_or_equiv
_atom_site_adp_type
_atom_site_calc_flag
_atom_site_occupancy
_atom_site_disorder_assembly
_atom_site_disorder_group
O O1 0.34832(15) 0.29142(11) 0.15710(8) 0.0453(3) Uani d 1 . .
O O2 0.64583(16) 0.21124(12) 0.09702(9) 0.0515(3) Uani d 1 . .
O O3 0.84531(15) 0.65229(13) 0.03086(9) 0.0523(3) Uani d 1 . .
O O4 0.64390(16) 0.83835(12) 0.05781(9) 0.0545(3) Uani d 1 . .
O O5 0.27751(16) 0.74356(12) 0.61638(8) 0.0490(3) Uani d 1 . .
O O6 0.19210(18) 0.86749(12) 0.48348(9) 0.0535(3) Uani d 1 . .
O O7 0.14839(19) 0.46740(13) 0.37138(8) 0.0563(4) Uani d 1 . .
O O8 0.2317(2) 0.25560(13) 0.44761(9) 0.0576(4) Uani d 1 . .
N N1 0.26613(16) 0.57543(13) 0.14686(8) 0.0371(3) Uani d 1 . .
N N2 0.34120(17) 0.45683(13) 0.62919(9) 0.0396(3) Uani d 1 . .
C C1 0.2369(2) 0.71041(16) 0.15183(10) 0.0390(4) Uani d 1 . .
C C2 0.3625(2) 0.80256(16) 0.11976(10) 0.0398(4) Uani d 1 . .
C C3 0.5293(2) 0.75708(16) 0.08543(10) 0.0384(3) Uani d 1 . .
C C4 0.55708(18) 0.61589(15) 0.08865(9) 0.0343(3) Uani d 1 . .
C C5 0.42538(18) 0.52538(15) 0.12017(9) 0.0329(3) Uani d 1 . .
C C6 0.46427(19) 0.38806(15) 0.12420(10) 0.0356(3) Uani d 1 . .
C C7 0.6265(2) 0.34534(16) 0.09288(10) 0.0385(3) Uani d 1 . .
C C8 0.7552(2) 0.43262(17) 0.06184(11) 0.0413(4) Uani d 1 . .
H H8 0.8624 0.4015 0.0425 0.050 Uiso calc 1 . .
C C9 0.72055(19) 0.56693(16) 0.06034(10) 0.0383(3) Uani d 1 . .
C C10 0.3281(2) 0.93932(18) 0.12005(13) 0.0508(4) Uani d 1 . .
H H10 0.4120 0.9996 0.0974 0.061 Uiso calc 1 . .
C C11 0.1715(3) 0.9843(2) 0.15353(15) 0.0614(5) Uani d 1 . .
H H11 0.1481 1.0747 0.1525 0.074 Uiso calc 1 . .
C C12 0.0491(3) 0.8930(2) 0.18875(16) 0.0641(6) Uani d 1 . .
H H12 -0.0561 0.9233 0.2132 0.077 Uiso calc 1 . .
C C13 0.0781(2) 0.7589(2) 0.18874(13) 0.0538(5) Uani d 1 . .
H H13 -0.0066 0.7000 0.2130 0.065 Uiso calc 1 . .
C C14 0.1194(2) 0.49385(19) 0.15926(13) 0.0494(4) Uani d 1 . .
H H14A 0.0218 0.5462 0.1777 0.074 Uiso calc 1 . .
H H14B 0.1163 0.4627 0.1067 0.074 Uiso calc 1 . .
H H14C 0.1245 0.4194 0.2015 0.074 Uiso calc 1 . .
C C15 0.3563(3) 0.2314(2) 0.24026(12) 0.0567(5) Uani d 1 . .
H H15A 0.2732 0.1653 0.2599 0.085 Uiso calc 1 . .
H H15B 0.4632 0.1907 0.2387 0.085 Uiso calc 1 . .
H H15C 0.3378 0.2979 0.2781 0.085 Uiso calc 1 . .
C C16 0.8075(3) 0.1570(2) 0.06854(15) 0.0583(5) Uani d 1 . .
H H16A 0.8029 0.0620 0.0751 0.087 Uiso calc 1 . .
H H16B 0.8493 0.1896 0.0098 0.087 Uiso calc 1 . .
H H16C 0.8791 0.1829 0.1016 0.087 Uiso calc 1 . .
C C17 0.28342(19) 0.52898(15) 0.56263(10) 0.0360(3) Uani d 1 . .
C C18 0.2465(2) 0.45975(15) 0.49895(10) 0.0375(3) Uani d 1 . .
C C19 0.2651(2) 0.31822(16) 0.50310(11) 0.0418(4) Uani d 1 . .
C C20 0.3209(2) 0.24810(16) 0.57486(11) 0.0403(4) Uani d 1 . .
C C21 0.3513(2) 0.31925(16) 0.63754(10) 0.0389(3) Uani d 1 . .
C C22 0.2578(2) 0.66750(16) 0.55527(10) 0.0394(4) Uani d 1 . .
C C23 0.2074(2) 0.73401(16) 0.48463(11) 0.0425(4) Uani d 1 . .
C C24 0.1726(2) 0.66747(18) 0.42197(11) 0.0461(4) Uani d 1 . .
H H24 0.1396 0.7139 0.3754 0.055 Uiso calc 1 . .
C C25 0.1881(2) 0.53179(17) 0.43046(11) 0.0422(4) Uani d 1 . .
C C26 0.3953(3) 0.24636(19) 0.70890(12) 0.0522(4) Uani d 1 . .
H H26 0.4102 0.2903 0.7529 0.063 Uiso calc 1 . .
C C27 0.4164(3) 0.1110(2) 0.71424(14) 0.0600(5) Uani d 1 . .
H H27 0.4455 0.0647 0.7619 0.072 Uiso calc 1 . .
C C28 0.3953(3) 0.04215(19) 0.64993(15) 0.0587(5) Uani d 1 . .
H H28 0.4147 -0.0490 0.6531 0.070 Uiso calc 1 . .
C C29 0.3454(2) 0.11009(18) 0.58159(13) 0.0500(4) Uani d 1 . .
H H29 0.3276 0.0641 0.5391 0.060 Uiso calc 1 . .
C C30 0.4188(3) 0.5227(2) 0.68466(13) 0.0562(5) Uani d 1 . .
H H30A 0.4042 0.6170 0.6733 0.084 Uiso calc 1 . .
H H30B 0.3684 0.4935 0.7430 0.084 Uiso calc 1 . .
H H30C 0.5345 0.5005 0.6738 0.084 Uiso calc 1 . .
C C31 0.1259(3) 0.7728(2) 0.67321(14) 0.0658(6) Uani d 1 . .
H H31A 0.1471 0.8255 0.7139 0.099 Uiso calc 1 . .
H H31B 0.0530 0.8210 0.6417 0.099 Uiso calc 1 . .
H H31C 0.0755 0.6915 0.7022 0.099 Uiso calc 1 . .
C C32 0.1415(3) 0.94238(19) 0.41295(15) 0.0621(5) Uani d 1 . .
H H32A 0.1355 1.0349 0.4197 0.093 Uiso calc 1 . .
H H32B 0.2201 0.9287 0.3614 0.093 Uiso calc 1 . .
H H32C 0.0351 0.9139 0.4103 0.093 Uiso calc 1 . .
H H1 0.7961 0.7434 0.0350 0.094(6) Uiso d 1 . .
H H2 0.1696 0.3765 0.3915 0.094(6) Uiso d 1 . .

loop_
_atom_site_aniso_label
_atom_site_aniso_U_11
_atom_site_aniso_U_22
_atom_site_aniso_U_33
_atom_site_aniso_U_12
_atom_site_aniso_U_13
_atom_site_aniso_U_23
O1 0.0453(7) 0.0403(6) 0.0503(7) -0.0098(5) -0.0123(5) -0.0002(5)
O2 0.0498(7) 0.0375(6) 0.0649(8) 0.0037(5) -0.0077(6) -0.0100(6)
O3 0.0331(6) 0.0481(7) 0.0706(9) -0.0067(5) -0.0031(6) -0.0028(6)
O4 0.0450(7) 0.0406(6) 0.0731(9) -0.0082(5) -0.0079(6) 0.0031(6)
O5 0.0582(8) 0.0420(6) 0.0514(7) -0.0085(5) -0.0129(6) -0.0182(5)
O6 0.0693(9) 0.0340(6) 0.0591(8) -0.0027(6) -0.0186(6) -0.0044(5)
O7 0.0781(9) 0.0519(7) 0.0504(7) 0.0021(6) -0.0344(7) -0.0144(6)
O8 0.0878(10) 0.0419(7) 0.0548(8) -0.0002(6) -0.0334(7) -0.0177(6)
N1 0.0306(6) 0.0409(7) 0.0388(7) -0.0026(5) -0.0078(5) -0.0009(5)
N2 0.0459(8) 0.0390(7) 0.0380(7) -0.0055(6) -0.0149(6) -0.0085(5)
C1 0.0374(8) 0.0434(8) 0.0370(8) 0.0038(6) -0.0117(6) -0.0043(6)
C2 0.0404(8) 0.0395(8) 0.0412(8) 0.0028(6) -0.0153(7) -0.0024(6)
C3 0.0383(8) 0.0394(8) 0.0376(8) -0.0021(6) -0.0119(6) 0.0010(6)
C4 0.0337(7) 0.0385(8) 0.0312(7) -0.0013(6) -0.0109(6) -0.0002(6)
C5 0.0322(7) 0.0392(8) 0.0283(7) -0.0010(6) -0.0101(6) -0.0019(6)
C6 0.0363(8) 0.0372(8) 0.0341(7) -0.0046(6) -0.0101(6) -0.0018(6)
C7 0.0424(8) 0.0379(8) 0.0372(8) 0.0029(6) -0.0126(7) -0.0064(6)
C8 0.0334(8) 0.0471(9) 0.0430(9) 0.0029(7) -0.0084(6) -0.0063(7)
C9 0.0322(7) 0.0443(8) 0.0378(8) -0.0033(6) -0.0082(6) -0.0026(6)
C10 0.0532(10) 0.0410(9) 0.0624(11) 0.0042(7) -0.0237(9) -0.0045(8)
C11 0.0575(12) 0.0487(10) 0.0840(15) 0.0164(9) -0.0267(11) -0.0177(10)
C12 0.0476(11) 0.0653(13) 0.0804(14) 0.0181(9) -0.0140(10) -0.0214(11)
C13 0.0393(9) 0.0592(11) 0.0614(11) 0.0042(8) -0.0078(8) -0.0106(9)
C14 0.0335(8) 0.0531(10) 0.0605(11) -0.0079(7) -0.0105(7) -0.0011(8)
C15 0.0694(13) 0.0494(10) 0.0464(10) -0.0116(9) -0.0058(9) 0.0018(8)
C16 0.0537(11) 0.0490(10) 0.0731(13) 0.0145(8) -0.0156(10) -0.0147(9)
C17 0.0356(8) 0.0378(8) 0.0353(8) -0.0056(6) -0.0069(6) -0.0072(6)
C18 0.0398(8) 0.0375(8) 0.0373(8) -0.0032(6) -0.0099(6) -0.0096(6)
C19 0.0465(9) 0.0404(8) 0.0418(8) -0.0040(7) -0.0123(7) -0.0116(7)
C20 0.0391(8) 0.0390(8) 0.0447(9) -0.0030(6) -0.0111(7) -0.0081(7)
C21 0.0364(8) 0.0403(8) 0.0413(8) -0.0038(6) -0.0098(6) -0.0070(7)
C22 0.0423(8) 0.0363(8) 0.0413(8) -0.0071(6) -0.0087(7) -0.0104(6)
C23 0.0429(9) 0.0359(8) 0.0482(9) -0.0041(6) -0.0080(7) -0.0067(7)
C24 0.0517(10) 0.0442(9) 0.0443(9) -0.0001(7) -0.0159(8) -0.0037(7)
C25 0.0461(9) 0.0445(9) 0.0397(8) -0.0015(7) -0.0140(7) -0.0113(7)
C26 0.0618(11) 0.0513(10) 0.0489(10) -0.0043(8) -0.0242(9) -0.0039(8)
C27 0.0666(13) 0.0526(11) 0.0653(12) -0.0021(9) -0.0310(10) 0.0046(9)
C28 0.0628(12) 0.0400(9) 0.0783(14) 0.0001(8) -0.0296(11) -0.0018(9)
C29 0.0521(10) 0.0411(9) 0.0627(11) -0.0006(7) -0.0213(9) -0.0126(8)
C30 0.0723(13) 0.0528(11) 0.0552(11) -0.0033(9) -0.0324(10) -0.0163(9)
C31 0.0763(14) 0.0600(12) 0.0560(12) -0.0111(10) 0.0046(10) -0.0200(10)
C32 0.0764(14) 0.0402(9) 0.0699(13) 0.0006(9) -0.0228(11) 0.0021(9)

loop_
_atom_type_symbol
_atom_type_description
_atom_type_scat_dispersion_real
_atom_type_scat_dispersion_imag
_atom_type_scat_source
C C 0.0033 0.0016 'International Tables Vol C Tables 4.2.6.8 and 6.1.1.4'
H H 0.0000 0.0000 'International Tables Vol C Tables 4.2.6.8 and 6.1.1.4'
N N 0.0061 0.0033 'International Tables Vol C Tables 4.2.6.8 and 6.1.1.4'
O O 0.0106 0.0060 'International Tables Vol C Tables 4.2.6.8 and 6.1.1.4'

loop_
_geom_angle_atom_site_label_1
_geom_angle_atom_site_label_2
_geom_angle_atom_site_label_3
_geom_angle_site_symmetry_1
_geom_angle_site_symmetry_3
_geom_angle
_geom_angle_publ_flag
C6 O1 C15 . . 113.10(13) ?
C7 O2 C16 . . 118.42(15) ?
C9 O3 H1 . . 106.7 ?
C22 O5 C31 . . 113.22(15) ?
C23 O6 C32 . . 117.70(15) ?
C25 O7 H2 . . 101.9 ?
C5 N1 C1 . . 120.95(13) ?
C5 N1 C14 . . 122.23(14) ?
C1 N1 C14 . . 116.26(13) ?
C21 N2 C17 . . 121.03(13) ?
C21 N2 C30 . . 116.86(14) ?
C17 N2 C30 . . 121.38(14) ?
N1 C1 C2 . . 121.35(14) ?
N1 C1 C13 . . 120.78(16) ?
C2 C1 C13 . . 117.87(16) ?
C1 C2 C10 . . 120.56(16) ?
C1 C2 C3 . . 119.91(15) ?
C10 C2 C3 . . 119.53(16) ?
O4 C3 C4 . . 122.44(15) ?
O4 C3 C2 . . 120.66(15) ?
C4 C3 C2 . . 116.82(14) ?
C9 C4 C5 . . 119.82(14) ?
C9 C4 C3 . . 118.60(14) ?
C5 C4 C3 . . 121.57(14) ?
N1 C5 C6 . . 123.14(14) ?
N1 C5 C4 . . 118.88(14) ?
C6 C5 C4 . . 117.96(14) ?
O1 C6 C7 . . 117.14(14) ?
O1 C6 C5 . . 123.08(14) ?
C7 C6 C5 . . 119.78(14) ?
O2 C7 C8 . . 123.57(15) ?
O2 C7 C6 . . 113.88(14) ?
C8 C7 C6 . . 122.54(15) ?
C9 C8 C7 . . 118.40(15) ?
C9 C8 H8 . . 120.8 ?
C7 C8 H8 . . 120.8 ?
O3 C9 C8 . . 118.70(14) ?
O3 C9 C4 . . 119.92(15) ?
C8 C9 C4 . . 121.38(15) ?
C11 C10 C2 . . 120.43(19) ?
C11 C10 H10 . . 119.8 ?
C2 C10 H10 . . 119.8 ?
C10 C11 C12 . . 119.01(18) ?
C10 C11 H11 . . 120.5 ?
C12 C11 H11 . . 120.5 ?
C13 C12 C11 . . 121.98(18) ?
C13 C12 H12 . . 119.0 ?
C11 C12 H12 . . 119.0 ?
C12 C13 C1 . . 120.04(19) ?
C12 C13 H13 . . 120.0 ?
C1 C13 H13 . . 120.0 ?
N1 C14 H14A . . 109.5 ?
N1 C14 H14B . . 109.5 ?
H14A C14 H14B . . 109.5 ?
N1 C14 H14C . . 109.5 ?
H14A C14 H14C . . 109.5 ?
H14B C14 H14C . . 109.5 ?
O1 C15 H15A . . 109.5 ?
O1 C15 H15B . . 109.5 ?
H15A C15 H15B . . 109.5 ?
O1 C15 H15C . . 109.5 ?
H15A C15 H15C . . 109.5 ?
H15B C15 H15C . . 109.5 ?
O2 C16 H16A . . 109.5 ?
O2 C16 H16B . . 109.5 ?
H16A C16 H16B . . 109.5 ?
O2 C16 H16C . . 109.5 ?
H16A C16 H16C . . 109.5 ?
H16B C16 H16C . . 109.5 ?
N2 C17 C22 . . 123.21(14) ?
N2 C17 C18 . . 118.85(14) ?
C22 C17 C18 . . 117.94(15) ?
C25 C18 C17 . . 119.60(15) ?
C25 C18 C19 . . 119.06(14) ?
C17 C18 C19 . . 121.34(15) ?
O8 C19 C18 . . 122.04(16) ?
O8 C19 C20 . . 120.53(15) ?
C18 C19 C20 . . 117.42(14) ?
C29 C20 C21 . . 120.19(16) ?
C29 C20 C19 . . 120.23(15) ?
C21 C20 C19 . . 119.58(14) ?
N2 C21 C20 . . 121.49(15) ?
N2 C21 C26 . . 120.81(15) ?
C20 C21 C26 . . 117.69(16) ?
O5 C22 C23 . . 116.96(14) ?
O5 C22 C17 . . 123.00(15) ?
C23 C22 C17 . . 120.03(14) ?
O6 C23 C24 . . 123.22(16) ?
O6 C23 C22 . . 114.49(15) ?
C24 C23 C22 . . 122.28(15) ?
C25 C24 C23 . . 118.45(16) ?
C25 C24 H24 . . 120.8 ?
C23 C24 H24 . . 120.8 ?
O7 C25 C24 . . 118.28(15) ?
O7 C25 C18 . . 120.19(15) ?
C24 C25 C18 . . 121.53(15) ?
C27 C26 C21 . . 120.69(17) ?
C27 C26 H26 . . 119.7 ?
C21 C26 H26 . . 119.7 ?
C26 C27 C28 . . 121.28(18) ?
C26 C27 H27 . . 119.4 ?
C28 C27 H27 . . 119.4 ?
C29 C28 C27 . . 119.12(18) ?
C29 C28 H28 . . 120.4 ?
C27 C28 H28 . . 120.4 ?
C28 C29 C20 . . 120.86(17) ?
C28 C29 H29 . . 119.6 ?
C20 C29 H29 . . 119.6 ?
N2 C30 H30A . . 109.5 ?
N2 C30 H30B . . 109.5 ?
H30A C30 H30B . . 109.5 ?
N2 C30 H30C . . 109.5 ?
H30A C30 H30C . . 109.5 ?
H30B C30 H30C . . 109.5 ?
O5 C31 H31A . . 109.5 ?
O5 C31 H31B . . 109.5 ?
H31A C31 H31B . . 109.5 ?
O5 C31 H31C . . 109.5 ?
H31A C31 H31C . . 109.5 ?
H31B C31 H31C . . 109.5 ?
O6 C32 H32A . . 109.5 ?
O6 C32 H32B . . 109.5 ?
H32A C32 H32B . . 109.5 ?
O6 C32 H32C . . 109.5 ?
H32A C32 H32C . . 109.5 ?
H32B C32 H32C . . 109.5 ?

loop_
_geom_bond_atom_site_label_1
_geom_bond_atom_site_label_2
_geom_bond_site_symmetry_2
_geom_bond_distance
_geom_bond_publ_flag
O1 C6 . 1.3798(19) ?
O1 C15 . 1.427(2) ?
O2 C7 . 1.3606(19) ?
O2 C16 . 1.428(2) ?
O3 C9 . 1.347(2) ?
O3 H1 . 1.00 ?
O4 C3 . 1.257(2) ?
O5 C22 . 1.3849(19) ?
O5 C31 . 1.427(2) ?
O6 C23 . 1.356(2) ?
O6 C32 . 1.429(2) ?
O7 C25 . 1.345(2) ?
O7 H2 . 0.96 ?
O8 C19 . 1.263(2) ?
N1 C5 . 1.3905(19) ?
N1 C1 . 1.393(2) ?
N1 C14 . 1.473(2) ?
N2 C21 . 1.389(2) ?
N2 C17 . 1.395(2) ?
N2 C30 . 1.472(2) ?
C1 C2 . 1.401(2) ?
C1 C13 . 1.414(2) ?
C2 C10 . 1.407(2) ?
C2 C3 . 1.450(2) ?
C3 C4 . 1.440(2) ?
C4 C9 . 1.421(2) ?
C4 C5 . 1.425(2) ?
C5 C6 . 1.415(2) ?
C6 C7 . 1.399(2) ?
C7 C8 . 1.386(2) ?
C8 C9 . 1.381(2) ?
C8 H8 . 0.9300 ?
C10 C11 . 1.374(3) ?
C10 H10 . 0.9300 ?
C11 C12 . 1.384(3) ?
C11 H11 . 0.9300 ?
C12 C13 . 1.374(3) ?
C12 H12 . 0.9300 ?
C13 H13 . 0.9300 ?
C14 H14A . 0.9600 ?
C14 H14B . 0.9600 ?
C14 H14C . 0.9600 ?
C15 H15A . 0.9600 ?
C15 H15B . 0.9600 ?
C15 H15C . 0.9600 ?
C16 H16A . 0.9600 ?
C16 H16B . 0.9600 ?
C16 H16C . 0.9600 ?
C17 C22 . 1.408(2) ?
C17 C18 . 1.428(2) ?
C18 C25 . 1.421(2) ?
C18 C19 . 1.435(2) ?
C19 C20 . 1.447(2) ?
C20 C29 . 1.402(2) ?
C20 C21 . 1.405(2) ?
C21 C26 . 1.408(2) ?
C22 C23 . 1.397(2) ?
C23 C24 . 1.390(2) ?
C24 C25 . 1.372(2) ?
C24 H24 . 0.9300 ?
C26 C27 . 1.374(3) ?
C26 H26 . 0.9300 ?
C27 C28 . 1.386(3) ?
C27 H27 . 0.9300 ?
C28 C29 . 1.369(3) ?
C28 H28 . 0.9300 ?
C29 H29 . 0.9300 ?
C30 H30A . 0.9600 ?
C30 H30B . 0.9600 ?
C30 H30C . 0.9600 ?
C31 H31A . 0.9600 ?
C31 H31B . 0.9600 ?
C31 H31C . 0.9600 ?
C32 H32A . 0.9600 ?
C32 H32B . 0.9600 ?
C32 H32C . 0.9600 ?

loop_
_geom_hbond_atom_site_label_D
_geom_hbond_atom_site_label_H
_geom_hbond_atom_site_label_A
_geom_hbond_site_symmetry_A
_geom_hbond_distance_DH
_geom_hbond_distance_HA
_geom_hbond_distance_DA
_geom_hbond_angle_DHA
_geom_hbond_publ_flag
C8 H8 O3 2_765 0.93 2.52 3.441(2) 170 yes
C32 H32A O8 1_565 0.96 2.55 3.460(3) 157 yes
C30 H30C O7 2_666 0.96 2.59 3.513(3) 159 yes
